data_2014614
loop_
_publ_author_name
'Redhammer, G\"unther J.'
'Roth, G.'

_publ_section_title
;
 A comparison of the clinopyroxene compounds CaZnSi~2~O~6~ and
 CaZnGe~2~O~6~
;
_journal_issue 2
_journal_name_full 'Acta Crystallographica Section C'
_journal_page_first i20
_journal_page_last i22
_journal_paper_doi 10.1107/S0108270104033153
_journal_volume 61
_journal_year 2005
_chemical_compound_source Synthetic
_chemical_formula_iupac 'Ca Zn Si2 O6'
_chemical_formula_moiety 'O6 Si2 Zn, Ca'
_chemical_formula_sum 'Ca O6 Si2 Zn'
_chemical_formula_weight 257.63
_chemical_name_common Ca-clinopyroxene
_chemical_name_mineral Petedunnite
_space_group_IT_number 15
_symmetry_cell_setting monoclinic
_symmetry_space_group_name_Hall '-C 2yc'
_symmetry_space_group_name_H-M 'C 1 2/c 1'
_audit_creation_method 'WinGX routine CIF_UPDATE'
_cell_angle_alpha 90
_cell_angle_beta 106.033(7)
_cell_angle_gamma 90
_cell_formula_units_Z 4
_cell_length_a 9.7955(8)
_cell_length_b 8.9781(8)
_cell_length_c 5.251(6)
_cell_measurement_reflns_used 1256
_cell_measurement_temperature 298.0(10)
_cell_measurement_theta_max 28.2
_cell_measurement_theta_min 2.1
_cell_volume 443.8(5)
_computing_cell_refinement X-AREA
_computing_data_collection 'X-AREA (Stoe & Cie, 2002)'
_computing_data_reduction X-AREA
_computing_molecular_graphics 'Diamond (Brandenburg & Berndt, 1999)'
_computing_publication_material 'WinGX (Farrugia, 1999)'
_computing_structure_refinement 'SHELXL97 (Sheldrick, 1997)'
_computing_structure_solution 'SHELXS97 (Sheldrick, 1997)'
_database_code_amcsd 0010331
_diffrn_ambient_temperature 298.0(10)
_diffrn_measured_fraction_theta_full 0.978
_diffrn_measured_fraction_theta_max 0.978
_diffrn_measurement_device '1-circle goniometer'
_diffrn_measurement_device_type 'STOE IPDS-I'
_diffrn_measurement_method '\f or \w scans?'
_diffrn_radiation_type MoK\a
_diffrn_radiation_wavelength 0.71073
_diffrn_reflns_av_R_equivalents 0.029
_diffrn_reflns_limit_h_max 12
_diffrn_reflns_limit_h_min -12
_diffrn_reflns_limit_k_max 11
_diffrn_reflns_limit_k_min -11
_diffrn_reflns_limit_l_max 6
_diffrn_reflns_limit_l_min -6
_diffrn_reflns_number 2095
_diffrn_reflns_theta_full 28.11
_diffrn_reflns_theta_max 28.11
_diffrn_reflns_theta_min 3.14
_diffrn_standards_decay_% 0
_diffrn_standards_interval_count 0
_diffrn_standards_interval_time 0
_diffrn_standards_number 0
_exptl_absorpt_coefficient_mu 7.178
_exptl_absorpt_correction_T_max 0.66
_exptl_absorpt_correction_T_min 0.56
_exptl_absorpt_correction_type numerical
_exptl_absorpt_process_details 'via equivalents (X-SHAPE and X-RED; Stoe & Cie 1996)'
_exptl_crystal_colour colourless
_exptl_crystal_density_diffrn 3.856
_exptl_crystal_density_method 'not measured'
_exptl_crystal_description cuboid
_exptl_crystal_F_000 504
_exptl_crystal_size_max 0.08
_exptl_crystal_size_mid 0.07
_exptl_crystal_size_min 0.06
_refine_diff_density_max 1.523
_refine_diff_density_min -0.584
_refine_ls_extinction_coef 0.0095(9)
_refine_ls_extinction_expression Fc^*^=kFc[1+0.001xFc^2^\l^3^/sin(2\q)]^-1/4^
_refine_ls_extinction_method SHELXL97
_refine_ls_goodness_of_fit_ref 1.052
_refine_ls_matrix_type full
_refine_ls_number_parameters 48
_refine_ls_number_reflns 527
_refine_ls_number_restraints 0
_refine_ls_restrained_S_all 1.052
_refine_ls_R_factor_gt 0.0212
_refine_ls_shift/su_max 0.001
_refine_ls_structure_factor_coef Fsqd
_refine_ls_weighting_details 'calc w=1/[\s^2^(Fo^2^)+(0.0364P)^2^+0.1449P] where P=(Fo^2^+2Fc^2^)/3'
_refine_ls_weighting_scheme calc
_refine_ls_wR_factor_ref 0.0578
_reflns_number_gt 445
_reflns_number_total 527
_reflns_threshold_expression I>2\s(I)
_cod_data_source_file bc1062.cif
_cod_data_source_block I
_cod_original_sg_symbol_H-M 'C 2/c'
_cod_database_code 2014614
_cod_database_fobs_code 2014614

loop_
_space_group_symop_operation_xyz
'x, y, z'
'-x, y, -z+1/2'
'x+1/2, y+1/2, z'
'-x+1/2, y+1/2, -z+1/2'
'-x, -y, -z'
'x, -y, z-1/2'
'-x+1/2, -y+1/2, -z'
'x+1/2, -y+1/2, z-1/2'

loop_
_atom_site_label
_atom_site_fract_x
_atom_site_fract_y
_atom_site_fract_z
_atom_site_U_iso_or_equiv
_atom_site_adp_type
_atom_site_calc_flag
_atom_site_refinement_flags
_atom_site_occupancy
_atom_site_disorder_assembly
_atom_site_disorder_group
_atom_site_type_symbol
Ca 0 0.29913(8) 0.25 0.00825(18) Uani d S 1 . . Ca
Zn 0.5 0.40553(4) 0.25 0.00613(14) Uani d S 1 . . Zn
Si 0.28648(7) 0.09259(7) 0.22949(14) 0.00389(17) Uani d . 1 . . Si
O1 0.1166(2) 0.08882(19) 0.1442(4) 0.0057(4) Uani d . 1 . . O
O2 0.3603(2) 0.2480(2) 0.3220(3) 0.0080(4) Uani d . 1 . . O
O3 0.35015(19) 0.0188(2) -0.0063(3) 0.0062(4) Uani d . 1 . . O

loop_
_atom_site_aniso_label
_atom_site_aniso_U_11
_atom_site_aniso_U_22
_atom_site_aniso_U_33
_atom_site_aniso_U_12
_atom_site_aniso_U_13
_atom_site_aniso_U_23
Ca 0.0084(4) 0.0102(4) 0.0047(3) 0 -0.0006(3) 0
Zn 0.0059(2) 0.0076(2) 0.0046(2) 0 0.00094(15) 0
Si 0.0034(3) 0.0054(3) 0.0032(3) -0.0002(3) 0.0014(2) -0.0006(2)
O1 0.0038(9) 0.0087(8) 0.0047(8) 0.0002(7) 0.0014(6) 0.0004(6)
O2 0.0091(10) 0.0076(9) 0.0078(9) -0.0027(7) 0.0031(7) 0.0001(6)
O3 0.0044(9) 0.0092(9) 0.0050(8) -0.0009(7) 0.0015(7) -0.0015(6)

loop_
_atom_type_symbol
_atom_type_description
_atom_type_scat_dispersion_real
_atom_type_scat_dispersion_imag
_atom_type_scat_source
Ca Ca 0.2262 0.3064 'International Tables Vol C Tables 4.2.6.8 and 6.1.1.4'
Zn Zn 0.2839 1.4301 'International Tables Vol C Tables 4.2.6.8 and 6.1.1.4'
Si Si 0.0817 0.0704 'International Tables Vol C Tables 4.2.6.8 and 6.1.1.4'
O O 0.0106 0.006 'International Tables Vol C Tables 4.2.6.8 and 6.1.1.4'

loop_
_geom_angle_atom_site_label_1
_geom_angle_atom_site_label_2
_geom_angle_atom_site_label_3
_geom_angle_site_symmetry_1
_geom_angle_site_symmetry_3
_geom_angle
_geom_angle_publ_flag
O1 Zn O1 7 8_556 177.19(10) no
O1 Zn O2 7 . 89.39(8) yes
O1 Zn O2 8_556 . 92.52(8) yes
O2 Zn O2 . 2_655 94.03(10) yes
O1 Zn O1 7 3 84.78(8) yes
O1 Zn O1 8_556 3 93.08(8) yes
O2 Zn O1 . 3 171.15(7) no
O2 Zn O1 2_655 3 92.88(7) yes
O2 Zn O1 2_655 4 171.15(7) no
O1 Zn O1 3 4 80.82(10) yes
O2 Ca O2 8_455 7_556 159.01(10) no
O2 Ca O1 8_455 2 83.54(8) no
O2 Ca O1 7_556 2 79.62(7) no
O2 Ca O1 8_455 . 79.62(7) no
O2 Ca O1 7_556 . 83.54(8) no
O1 Ca O1 2 . 73.15(10) no
O2 Ca O3 8_455 4 137.38(6) no
O2 Ca O3 7_556 4 62.64(6) no
O1 Ca O3 2 4 136.73(7) no
O1 Ca O3 . 4 119.33(6) no
O2 Ca O3 8_455 3_455 62.64(6) no
O2 Ca O3 7_556 3_455 137.38(6) no
O1 Ca O3 2 3_455 119.33(6) no
O1 Ca O3 . 3_455 136.73(7) no
O3 Ca O3 4 3_455 81.37(8) no
O2 Ca O3 8_455 7 84.57(8) no
O2 Ca O3 7_556 7 108.18(7) no
O1 Ca O3 2 7 161.37(6) no
O1 Ca O3 . 7 90.63(6) no
O3 Ca O3 4 7 59.37(6) no
O3 Ca O3 3_455 7 66.69(7) no
O2 Ca O3 8_455 8_456 108.18(7) no
O2 Ca O3 7_556 8_456 84.57(8) no
O1 Ca O3 2 8_456 90.63(6) no
O1 Ca O3 . 8_456 161.37(6) no
O3 Ca O3 4 8_456 66.69(7) no
O3 Ca O3 3_455 8_456 59.37(6) no
O3 Ca O3 7 8_456 106.72(8) no
O2 Si O1 . . 117.10(10) yes
O2 Si O3 . 6_556 103.70(10) yes
O1 Si O3 . 6_556 109.76(10) yes
O2 Si O3 . . 110.14(10) yes
O1 Si O3 . . 110.90(10) yes
O3 Si O3 6_556 . 104.25(9) yes
Si O3 Si 6 . 135.84(13) yes

loop_
_geom_bond_atom_site_label_1
_geom_bond_atom_site_label_2
_geom_bond_site_symmetry_2
_geom_bond_distance
_geom_bond_publ_flag
Zn O1 7 2.070(3) yes
Zn O1 8_556 2.070(3) no
Zn O2 . 2.0739(18) yes
Zn O2 2_655 2.0739(18) no
Zn O1 3 2.1613(19) yes
Zn O1 4 2.1613(19) no
Ca O2 8_455 2.325(3) yes
Ca O2 7_556 2.325(3) no
Ca O1 2 2.3512(19) no
Ca O1 . 2.3512(19) yes
Ca O3 4 2.601(2) yes
Ca O3 3_455 2.601(2) no
Ca O3 7 2.739(2) yes
Ca O3 8_456 2.739(2) no
Si O2 . 1.5850(19) yes
Si O1 . 1.600(2) yes
Si O3 6_556 1.684(2) yes
Si O3 . 1.670(2) yes

loop_
_cod_related_entry_id
_cod_related_entry_database
_cod_related_entry_code
1 AMCSD 0010331
